data_4339367
loop_
_publ_author_name
'Mora, Guilhem'
'van Zutphen, Steven'
'Klemps, Christian'
'Ricard, Louis'
'Jean, Yves'
'Le Floch, Pascal'

_publ_section_title
;
 Synthesis, X-ray, and electronic structures of a new nickel dibromide
 complex. Activity in the regioselective catalyzed dimerization of
 ethylene into 1-butene.
;
_journal_issue 24
_journal_name_full 'Inorganic chemistry'
_journal_page_first 10365
_journal_page_last 10371
_journal_paper_doi 10.1021/ic701529a
_journal_volume 46
_journal_year 2007
_chemical_formula_moiety 'C24 H26 Br2 Ni P2'
_chemical_formula_sum 'C24 H26 Br2 Ni P2'
_chemical_formula_weight 594.92
_chemical_name_systematic
; 
 ? 
;
_space_group_IT_number 20
_symmetry_cell_setting orthorhombic
_symmetry_space_group_name_Hall 'C 2c 2'
_symmetry_space_group_name_H-M 'C 2 2 21'
_atom_sites_solution_hydrogens geom
_atom_sites_solution_primary direct
_atom_sites_solution_secondary difmap
_audit_creation_method SHELXL-97
_cell_angle_alpha 90.00
_cell_angle_beta 90.00
_cell_angle_gamma 90.00
_cell_formula_units_Z 8
_cell_length_a 10.3650(10)
_cell_length_b 14.1210(10)
_cell_length_c 32.7530(10)
_cell_measurement_reflns_used 3511
_cell_measurement_temperature 150.0(1)
_cell_measurement_theta_max 30.034
_cell_measurement_theta_min 0.998
_cell_volume 4793.9(6)
_computing_structure_refinement 'SHELXL-97 (Sheldrick, 1997)'
_computing_structure_solution 'SHELXS-97 (Sheldrick, 1990)'
_diffrn_ambient_temperature 150.0(1)
_diffrn_measured_fraction_theta_full .989
_diffrn_measured_fraction_theta_max .989
_diffrn_measurement_device_type KappaCCD
_diffrn_measurement_method 'phi and omega scans'
_diffrn_radiation_monochromator graphite
_diffrn_radiation_source 'fine-focus sealed tube'
_diffrn_radiation_type MoK\a
_diffrn_radiation_wavelength 0.71069
_diffrn_reflns_av_R_equivalents 0.0244
_diffrn_reflns_av_sigmaI/netI 0.0478
_diffrn_reflns_limit_h_max 8
_diffrn_reflns_limit_h_min -14
_diffrn_reflns_limit_k_max 19
_diffrn_reflns_limit_k_min -19
_diffrn_reflns_limit_l_max 40
_diffrn_reflns_limit_l_min -45
_diffrn_reflns_number 13180
_diffrn_reflns_theta_full 30.03
_diffrn_reflns_theta_max 30.03
_diffrn_reflns_theta_min 2.52
_exptl_absorpt_coefficient_mu 4.286
_exptl_absorpt_correction_T_max 0.6273
_exptl_absorpt_correction_T_min 0.6273
_exptl_absorpt_correction_type multi-scan
_exptl_crystal_colour 'dark red '
_exptl_crystal_density_diffrn 1.649
_exptl_crystal_density_method 'not measured'
_exptl_crystal_description block
_exptl_crystal_F_000 2384
_exptl_crystal_size_max 0.12
_exptl_crystal_size_mid 0.12
_exptl_crystal_size_min 0.12
_refine_diff_density_max .386
_refine_diff_density_min -.455
_refine_diff_density_rms .066
_refine_ls_abs_structure_details 'Flack H D (1983), Acta Cryst. A39, 876-881'
_refine_ls_abs_structure_Flack 0.226(6)
_refine_ls_extinction_coef 0.00032(5)
_refine_ls_extinction_expression Fc^*^=kFc[1+0.001xFc^2^\l^3^/sin(2\q)]^-1/4^
_refine_ls_extinction_method SHELXL
_refine_ls_goodness_of_fit_ref 1.013
_refine_ls_hydrogen_treatment constr
_refine_ls_matrix_type full
_refine_ls_number_parameters 352
_refine_ls_number_reflns 6833
_refine_ls_number_restraints 0
_refine_ls_restrained_S_all 1.013
_refine_ls_R_factor_all 0.0398
_refine_ls_R_factor_gt 0.0298
_refine_ls_shift/su_max 0.001
_refine_ls_shift/su_mean 0.000
_refine_ls_structure_factor_coef Fsqd
_refine_ls_weighting_details 'calc w=1/[\s^2^(Fo^2^)+(0.0186P)^2^+0.0000P] where P=(Fo^2^+2Fc^2^)/3'
_refine_ls_weighting_scheme calc
_refine_ls_wR_factor_gt 0.0568
_refine_ls_wR_factor_ref 0.0597
_reflns_number_gt 5863
_reflns_number_total 6833
_reflns_threshold_expression >2sigma(I)
_cod_data_source_file ic701529a-file003.cif
_cod_data_source_block gm334
_cod_depositor_comments
;
The following automatic conversions were performed:

'_symmetry_cell_setting' value 'Orthorhombic' changed to
'orthorhombic' according to
/usr/data/users/saulius/automatic-downloads/retrospective/ACS/lib/dictionaries/cif_core.dic
dictionary named 'cif_core.dic' version 2.4.2 from 2011-04-26.

Automatic conversion script
Id: cif_fix_values 2281 2013-09-26 08:29:07Z andrius 
;
_cod_original_sg_symbol_H-M 'C2221     '
_cod_database_code 4339367

loop_
_symmetry_equiv_pos_as_xyz
'x, y, z'
'-x, -y, z+1/2'
'x, -y, -z'
'-x, y, -z+1/2'
'x+1/2, y+1/2, z'
'-x+1/2, -y+1/2, z+1/2'
'x+1/2, -y+1/2, -z'
'-x+1/2, y+1/2, -z+1/2'

loop_
_atom_site_label
_atom_site_type_symbol
_atom_site_fract_x
_atom_site_fract_y
_atom_site_fract_z
_atom_site_U_iso_or_equiv
_atom_site_adp_type
_atom_site_occupancy
_atom_site_symmetry_multiplicity
_atom_site_calc_flag
_atom_site_refinement_flags
_atom_site_disorder_assembly
_atom_site_disorder_group
Br1 Br 0.79109(3) 0.48872(2) 0.090709(7) 0.03316(7) Uani 1 1 d . A .
Br2 Br 0.99658(3) 0.24650(2) 0.158337(8) 0.03342(7) Uani 1 1 d . A .
Ni1 Ni 0.90070(3) 0.37530(3) 0.127129(9) 0.02698(8) Uani 1 1 d . . .
P1 P 0.76238(6) 0.38998(5) 0.178590(18) 0.02349(14) Uani 1 1 d . A .
C1 C 0.6923(2) 0.50299(18) 0.19051(7) 0.0260(5) Uani 1 1 d . . .
H1 H 0.6416 0.5395 0.1722 0.031 Uiso 1 1 calc R A .
C2 C 0.7212(3) 0.52858(18) 0.22867(7) 0.0270(5) Uani 1 1 d . A .
C3 C 0.7981(3) 0.45617(17) 0.25136(8) 0.0275(5) Uani 1 1 d . . .
C4 C 0.8239(2) 0.37816(19) 0.22986(7) 0.0258(5) Uani 1 1 d . A .
H4 H 0.8682 0.3243 0.2401 0.031 Uiso 1 1 calc R . .
C5 C 0.6827(3) 0.61911(19) 0.24917(9) 0.0381(6) Uani 1 1 d . . .
H5A H 0.6419 0.6612 0.2292 0.057 Uiso 1 1 calc R A .
H5B H 0.7595 0.6500 0.2605 0.057 Uiso 1 1 calc R . .
H5C H 0.6217 0.6054 0.2712 0.057 Uiso 1 1 calc R . .
C6 C 0.8447(3) 0.4761(2) 0.29405(7) 0.0435(8) Uani 1 1 d . A .
H6A H 0.8833 0.4186 0.3056 0.065 Uiso 1 1 calc R . .
H6B H 0.7718 0.4960 0.3111 0.065 Uiso 1 1 calc R . .
H6C H 0.9094 0.5267 0.2933 0.065 Uiso 1 1 calc R . .
C7 C 0.6258(3) 0.30983(18) 0.17265(7) 0.0273(6) Uani 1 1 d . . .
C8 C 0.6317(3) 0.2352(2) 0.14529(9) 0.0426(8) Uani 1 1 d . A .
H8 H 0.7081 0.2244 0.1300 0.051 Uiso 1 1 calc R . .
C9 C 0.5252(3) 0.1759(2) 0.14022(9) 0.0487(9) Uani 1 1 d . . .
H9 H 0.5305 0.1238 0.1219 0.058 Uiso 1 1 calc R A .
C10 C 0.4145(3) 0.1916(2) 0.16109(9) 0.0435(8) Uani 1 1 d . A .
H10 H 0.3416 0.1520 0.1568 0.052 Uiso 1 1 calc R . .
C11 C 0.4084(3) 0.2656(3) 0.18868(10) 0.0503(9) Uani 1 1 d . . .
H11 H 0.3315 0.2759 0.2038 0.060 Uiso 1 1 calc R A .
C12 C 0.5129(3) 0.3244(2) 0.19433(9) 0.0439(8) Uani 1 1 d . A .
H12 H 0.5074 0.3753 0.2132 0.053 Uiso 1 1 calc R . .
P2 P 1.06140(14) 0.38665(12) 0.08315(4) 0.0214(3) Uani 0.50 1 d P A 1
C13 C 1.0928(6) 0.4945(4) 0.05634(16) 0.0242(11) Uani 0.50 1 d P A 1
H13 H 1.0334 0.5266 0.0391 0.029 Uiso 0.50 1 calc PR A 1
C14 C 1.2143(8) 0.5231(6) 0.0645(2) 0.0279(16) Uani 0.50 1 d P A 1
C15 C 1.2863(6) 0.4590(4) 0.09157(16) 0.0263(11) Uani 0.50 1 d P A 1
C16 C 1.2209(6) 0.3799(5) 0.1024(2) 0.0267(15) Uani 0.50 1 d P A 1
H16 H 1.2551 0.3289 0.1180 0.032 Uiso 0.50 1 calc PR A 1
C17 C 1.2728(8) 0.6143(5) 0.0472(2) 0.0433(17) Uani 0.50 1 d P A 1
H17A H 1.2082 0.6473 0.0306 0.065 Uiso 0.50 1 calc PR A 1
H17B H 1.3478 0.5987 0.0303 0.065 Uiso 0.50 1 calc PR A 1
H17C H 1.2998 0.6554 0.0698 0.065 Uiso 0.50 1 calc PR A 1
C18 C 1.4234(7) 0.4819(6) 0.1039(2) 0.047(2) Uani 0.50 1 d P A 1
H18A H 1.4653 0.4247 0.1144 0.070 Uiso 0.50 1 calc PR A 1
H18B H 1.4227 0.5307 0.1252 0.070 Uiso 0.50 1 calc PR A 1
H18C H 1.4711 0.5052 0.0801 0.070 Uiso 0.50 1 calc PR A 1
C19 C 1.0488(4) 0.2963(3) 0.04307(10) 0.0232(11) Uani 0.50 1 d PG A 1
C20 C 0.9674(4) 0.3128(3) 0.01010(13) 0.0432(14) Uani 0.50 1 d PG A 1
H20 H 0.9154 0.3682 0.0094 0.052 Uiso 0.50 1 calc PR A 1
C21 C 0.9621(4) 0.2483(4) -0.02191(11) 0.0432(14) Uani 0.50 1 d PG A 1
H21 H 0.9065 0.2596 -0.0444 0.052 Uiso 0.50 1 calc PR A 1
C22 C 1.0383(5) 0.1673(3) -0.02094(11) 0.0512(19) Uani 0.50 1 d PG A 1
H22 H 1.0347 0.1232 -0.0428 0.061 Uiso 0.50 1 calc PR A 1
C23 C 1.1197(5) 0.1508(3) 0.01202(14) 0.0391(17) Uani 0.50 1 d PG A 1
H23 H 1.1717 0.0955 0.0127 0.047 Uiso 0.50 1 calc PR A 1
C24 C 1.1249(4) 0.2153(3) 0.04403(11) 0.0312(15) Uani 0.50 1 d PG A 1
H24 H 1.1806 0.2041 0.0666 0.037 Uiso 0.50 1 calc PR A 1
P2A P 1.02900(15) 0.34764(12) 0.07333(5) 0.0245(3) Uani 0.50 1 d P A 2
C13A C 0.9654(6) 0.3555(5) 0.02233(14) 0.0305(14) Uani 0.50 1 d P A 2
H13A H 0.9186 0.4084 0.0123 0.037 Uiso 0.50 1 calc PR A 2
C14A C 0.9911(7) 0.2799(5) 0.0006(2) 0.0318(14) Uani 0.50 1 d P A 2
C15A C 1.0722(6) 0.2092(5) 0.02376(18) 0.0306(13) Uani 0.50 1 d P A 2
C16A C 1.0990(6) 0.2331(4) 0.06135(17) 0.0267(12) Uani 0.50 1 d P A 2
H16A H 1.1482 0.1958 0.0798 0.032 Uiso 0.50 1 calc PR A 2
C17A C 0.9538(7) 0.2619(5) -0.04186(17) 0.0470(14) Uani 0.50 1 d P A 2
H17D H 0.8989 0.3137 -0.0516 0.070 Uiso 0.50 1 calc PR A 2
H17E H 0.9061 0.2021 -0.0435 0.070 Uiso 0.50 1 calc PR A 2
H17F H 1.0313 0.2579 -0.0589 0.070 Uiso 0.50 1 calc PR A 2
C18A C 1.1078(8) 0.1178(6) 0.0035(2) 0.0470(14) Uani 0.50 1 d P A 2
H18D H 1.1684 0.0829 0.0208 0.070 Uiso 0.50 1 calc PR A 2
H18E H 1.1485 0.1310 -0.0229 0.070 Uiso 0.50 1 calc PR A 2
H18F H 1.0300 0.0796 -0.0008 0.070 Uiso 0.50 1 calc PR A 2
C19A C 1.1630(4) 0.4292(3) 0.07774(13) 0.0310(13) Uani 0.50 1 d PG A 2
C20A C 1.2637(5) 0.4055(3) 0.10385(16) 0.038(2) Uani 0.50 1 d PG A 2
H20A H 1.2608 0.3479 0.1188 0.045 Uiso 0.50 1 calc PR A 2
C21A C 1.3686(4) 0.4660(4) 0.10803(17) 0.057(3) Uani 0.50 1 d PG A 2
H21A H 1.4374 0.4498 0.1259 0.068 Uiso 0.50 1 calc PR A 2
C22A C 1.3728(4) 0.5503(4) 0.08612(18) 0.062(2) Uani 0.50 1 d PG A 2
H22A H 1.4445 0.5916 0.0890 0.075 Uiso 0.50 1 calc PR A 2
C23A C 1.2721(6) 0.5740(3) 0.06001(18) 0.058(2) Uani 0.50 1 d PG A 2
H23A H 1.2750 0.6315 0.0450 0.069 Uiso 0.50 1 calc PR A 2
C24A C 1.1672(5) 0.5134(4) 0.05582(15) 0.042(2) Uani 0.50 1 d PG A 2
H24A H 1.0984 0.5297 0.0380 0.051 Uiso 0.50 1 calc PR A 2

loop_
_atom_site_aniso_label
_atom_site_aniso_U_11
_atom_site_aniso_U_22
_atom_site_aniso_U_33
_atom_site_aniso_U_23
_atom_site_aniso_U_13
_atom_site_aniso_U_12
Br1 0.04239(17) 0.03226(15) 0.02483(13) 0.00363(11) -0.00157(12) 0.00707(13)
Br2 0.03951(16) 0.03044(14) 0.03031(14) 0.00400(10) 0.00436(12) 0.00822(13)
Ni1 0.02562(16) 0.03500(19) 0.02032(15) 0.00558(13) 0.00176(13) 0.00325(14)
P1 0.0284(4) 0.0218(3) 0.0203(3) -0.0003(2) 0.0009(2) -0.0006(3)
C1 0.0283(14) 0.0270(14) 0.0227(11) 0.0017(10) -0.0002(10) 0.0014(11)
C2 0.0294(14) 0.0246(14) 0.0271(13) -0.0005(10) 0.0051(11) 0.0015(11)
C3 0.0326(14) 0.0295(13) 0.0205(11) 0.0004(10) -0.0010(12) -0.0006(11)
C4 0.0289(14) 0.0236(13) 0.0249(12) 0.0019(10) 0.0011(10) 0.0006(11)
C5 0.0527(18) 0.0328(15) 0.0289(13) -0.0076(13) -0.0032(14) 0.0117(13)
C6 0.059(2) 0.049(2) 0.0228(14) -0.0057(13) -0.0058(13) 0.0085(16)
C7 0.0320(16) 0.0253(14) 0.0248(13) 0.0018(10) 0.0027(11) -0.0035(11)
C8 0.0368(16) 0.0367(19) 0.0541(18) -0.0196(14) 0.0125(14) -0.0094(14)
C9 0.051(2) 0.041(2) 0.054(2) -0.0185(15) 0.0045(16) -0.0146(16)
C10 0.0419(18) 0.0410(18) 0.0476(18) 0.0014(14) -0.0001(15) -0.0204(15)
C11 0.0367(18) 0.060(2) 0.0544(19) -0.0131(17) 0.0170(16) -0.0169(17)
C12 0.0466(19) 0.0456(19) 0.0396(16) -0.0154(13) 0.0161(15) -0.0163(16)
P2 0.0240(7) 0.0226(8) 0.0175(7) 0.0001(6) -0.0022(5) -0.0014(6)
C13 0.028(3) 0.026(3) 0.019(2) -0.003(2) -0.001(2) -0.004(3)
C14 0.035(4) 0.028(3) 0.021(3) -0.006(2) 0.001(3) -0.005(3)
C15 0.025(3) 0.034(3) 0.020(3) -0.008(2) -0.003(3) -0.003(3)
C16 0.027(4) 0.031(3) 0.022(3) -0.006(2) -0.006(3) -0.001(3)
C17 0.044(4) 0.035(4) 0.051(4) 0.006(3) 0.005(3) -0.015(3)
C18 0.035(5) 0.054(5) 0.051(5) -0.005(4) 0.002(4) -0.011(4)
C19 0.023(3) 0.027(3) 0.020(2) 0.003(2) 0.0073(19) -0.005(2)
C20 0.056(3) 0.050(4) 0.023(3) -0.012(2) -0.016(2) 0.000(3)
C21 0.056(3) 0.050(4) 0.023(3) -0.012(2) -0.016(2) 0.000(3)
C22 0.067(5) 0.054(5) 0.032(3) -0.020(3) 0.007(3) -0.016(4)
C23 0.041(4) 0.041(5) 0.035(4) -0.014(3) -0.003(3) -0.004(3)
C24 0.026(4) 0.037(4) 0.030(4) -0.006(3) 0.003(3) 0.003(3)
P2A 0.0280(9) 0.0275(8) 0.0181(7) 0.0039(6) 0.0010(6) 0.0015(6)
C13A 0.037(3) 0.042(4) 0.013(3) 0.006(2) 0.000(2) -0.004(3)
C14A 0.039(3) 0.032(3) 0.025(3) 0.004(2) -0.002(3) -0.010(3)
C15A 0.029(3) 0.034(3) 0.028(3) 0.000(3) 0.003(3) -0.001(3)
C16A 0.023(3) 0.031(3) 0.026(3) 0.005(2) 0.004(2) 0.000(2)
C17A 0.062(3) 0.053(3) 0.026(2) -0.008(2) -0.015(2) 0.007(3)
C18A 0.062(3) 0.053(3) 0.026(2) -0.008(2) -0.015(2) 0.007(3)
C19A 0.038(3) 0.032(3) 0.023(3) -0.011(2) 0.002(2) -0.014(3)
C20A 0.029(5) 0.055(7) 0.029(4) -0.008(4) -0.003(3) -0.003(4)
C21A 0.041(6) 0.082(8) 0.048(4) -0.013(4) 0.015(5) -0.007(5)
C22A 0.046(5) 0.065(5) 0.077(5) -0.032(4) 0.020(4) -0.027(4)
C23A 0.066(6) 0.034(5) 0.073(7) -0.010(4) 0.012(5) -0.020(5)
C24A 0.052(7) 0.039(5) 0.036(5) 0.005(4) -0.006(5) -0.010(5)

loop_
_atom_type_symbol
_atom_type_description
_atom_type_scat_dispersion_real
_atom_type_scat_dispersion_imag
_atom_type_scat_source
C C .0033 .0016 'International Tables Vol C Tables 4.2.6.8 and 6.1.1.4'
H H .0000 .0000 'International Tables Vol C Tables 4.2.6.8 and 6.1.1.4'
Br Br -.2901 2.4595 'International Tables Vol C Tables 4.2.6.8 and 6.1.1.4'
Ni Ni .3393 1.1124 'International Tables Vol C Tables 4.2.6.8 and 6.1.1.4'
P P .1023 .0942 'International Tables Vol C Tables 4.2.6.8 and 6.1.1.4'

loop_
_geom_angle_atom_site_label_1
_geom_angle_atom_site_label_2
_geom_angle_atom_site_label_3
_geom_angle
P2 Ni1 P1 167.07(5)
P2 Ni1 P2A 18.63(4)
P1 Ni1 P2A 174.26(5)
P2 Ni1 Br1 89.06(4)
P1 Ni1 Br1 90.56(2)
P2A Ni1 Br1 90.38(4)
P2 Ni1 Br2 91.22(4)
P1 Ni1 Br2 90.88(2)
P2A Ni1 Br2 87.45(4)
Br1 Ni1 Br2 172.28(2)
C1 P1 C4 91.31(12)
C1 P1 C7 105.12(12)
C4 P1 C7 108.44(11)
C1 P1 Ni1 120.57(8)
C4 P1 Ni1 117.99(9)
C7 P1 Ni1 111.23(8)
C2 C1 P1 110.69(19)
C2 C1 H1 124.7
P1 C1 H1 124.7
C1 C2 C3 113.6(2)
C1 C2 C5 126.2(2)
C3 C2 C5 120.2(2)
C4 C3 C2 114.2(2)
C4 C3 C6 125.4(3)
C2 C3 C6 120.3(2)
C3 C4 P1 110.1(2)
C3 C4 H4 124.9
P1 C4 H4 124.9
C2 C5 H5A 109.5
C2 C5 H5B 109.5
H5A C5 H5B 109.5
C2 C5 H5C 109.5
H5A C5 H5C 109.5
H5B C5 H5C 109.5
C3 C6 H6A 109.5
C3 C6 H6B 109.5
H6A C6 H6B 109.5
C3 C6 H6C 109.5
H6A C6 H6C 109.5
H6B C6 H6C 109.5
C12 C7 C8 118.8(3)
C12 C7 P1 120.6(2)
C8 C7 P1 120.5(2)
C7 C8 C9 120.0(3)
C7 C8 H8 120.0
C9 C8 H8 120.0
C10 C9 C8 120.8(3)
C10 C9 H9 119.6
C8 C9 H9 119.6
C9 C10 C11 119.5(3)
C9 C10 H10 120.2
C11 C10 H10 120.2
C12 C11 C10 120.5(3)
C12 C11 H11 119.8
C10 C11 H11 119.8
C11 C12 C7 120.4(3)
C11 C12 H12 119.8
C7 C12 H12 119.8
C16 P2 C13 92.9(3)
C16 P2 C19 106.5(3)
C13 P2 C19 104.7(2)
C16 P2 Ni1 117.8(3)
C13 P2 Ni1 121.30(19)
C19 P2 Ni1 111.26(15)
C14 C13 P2 109.1(6)
C14 C13 H13 125.4
P2 C13 H13 125.4
C13 C14 C15 114.1(7)
C13 C14 C17 123.3(8)
C15 C14 C17 122.6(6)
C16 C15 C14 114.3(6)
C16 C15 C18 125.2(6)
C14 C15 C18 120.4(7)
C15 C16 P2 109.2(5)
C15 C16 H16 125.4
P2 C16 H16 125.4
C20 C19 C24 120.0
C20 C19 P2 118.9(2)
C24 C19 P2 121.0(2)
C21 C20 C19 120.0
C21 C20 H20 120.0
C19 C20 H20 120.0
C20 C21 C22 120.0
C20 C21 H21 120.0
C22 C21 H21 120.0
C23 C22 C21 120.0
C23 C22 H22 120.0
C21 C22 H22 120.0
C22 C23 C24 120.0
C22 C23 H23 120.0
C24 C23 H23 120.0
C23 C24 C19 120.0
C23 C24 H24 120.0
C19 C24 H24 120.0
C13A P2A C19A 108.4(3)
C13A P2A C16A 90.0(3)
C19A P2A C16A 106.1(3)
C13A P2A Ni1 120.1(2)
C19A P2A Ni1 106.35(16)
C16A P2A Ni1 124.20(18)
C14A C13A P2A 112.3(6)
C14A C13A H13A 123.9
P2A C13A H13A 123.9
C13A C14A C17A 127.0(7)
C13A C14A C15A 112.4(6)
C17A C14A C15A 120.6(6)
C16A C15A C18A 126.0(6)
C16A C15A C14A 114.9(6)
C18A C15A C14A 119.0(6)
C15A C16A P2A 110.4(5)
C15A C16A H16A 124.8
P2A C16A H16A 124.8
C14A C17A H17D 109.5
C14A C17A H17E 109.5
H17D C17A H17E 109.5
C14A C17A H17F 109.5
H17D C17A H17F 109.5
H17E C17A H17F 109.5
C15A C18A H18D 109.5
C15A C18A H18E 109.5
H18D C18A H18E 109.5
C15A C18A H18F 109.5
H18D C18A H18F 109.5
H18E C18A H18F 109.5
C20A C19A C24A 120.0
C20A C19A P2A 118.2(3)
C24A C19A P2A 121.8(3)
C21A C20A C19A 120.0
C21A C20A H20A 120.0
C19A C20A H20A 120.0
C22A C21A C20A 120.0
C22A C21A H21A 120.0
C20A C21A H21A 120.0
C21A C22A C23A 120.0
C21A C22A H22A 120.0
C23A C22A H22A 120.0
C24A C23A C22A 120.0
C24A C23A H23A 120.0
C22A C23A H23A 120.0
C23A C24A C19A 120.0
C23A C24A H24A 120.0
C19A C24A H24A 120.0

loop_
_geom_bond_atom_site_label_1
_geom_bond_atom_site_label_2
_geom_bond_distance
Br1 Ni1 2.2976(4)
Br2 Ni1 2.3109(4)
Ni1 P2 2.2080(14)
Ni1 P1 2.2225(7)
Ni1 P2A 2.2417(15)
P1 C1 1.796(3)
P1 C4 1.804(2)
P1 C7 1.822(3)
C1 C2 1.335(3)
C1 H1 0.9500
C2 C3 1.494(3)
C2 C5 1.498(3)
C3 C4 1.334(3)
C3 C6 1.506(4)
C4 H4 0.9500
C5 H5A 0.9800
C5 H5B 0.9800
C5 H5C 0.9800
C6 H6A 0.9800
C6 H6B 0.9800
C6 H6C 0.9800
C7 C12 1.385(4)
C7 C8 1.385(4)
C8 C9 1.396(4)
C8 H8 0.9500
C9 C10 1.354(4)
C9 H9 0.9500
C10 C11 1.383(4)
C10 H10 0.9500
C11 C12 1.378(4)
C11 H11 0.9500
C12 H12 0.9500
P2 C16 1.773(7)
P2 C13 1.788(6)
P2 C19 1.835(3)
C13 C14 1.349(9)
C13 H13 0.9500
C14 C15 1.471(9)
C14 C17 1.532(9)
C15 C16 1.354(8)
C15 C18 1.512(8)
C16 H16 0.9500
C17 H17A 0.9800
C17 H17B 0.9800
C17 H17C 0.9800
C18 H18A 0.9800
C18 H18B 0.9800
C18 H18C 0.9800
C19 C20 1.3900
C19 C24 1.3900
C20 C21 1.3900
C20 H20 0.9500
C21 C22 1.3900
C21 H21 0.9500
C22 C23 1.3900
C22 H22 0.9500
C23 C24 1.3900
C23 H23 0.9500
C24 H24 0.9500
P2A C13A 1.799(5)
P2A C19A 1.810(4)
P2A C16A 1.815(6)
C13A C14A 1.309(8)
C13A H13A 0.9500
C14A C17A 1.467(9)
C14A C15A 1.509(9)
C15A C16A 1.307(7)
C15A C18A 1.498(9)
C16A H16A 0.9500
C17A H17D 0.9800
C17A H17E 0.9800
C17A H17F 0.9800
C18A H18D 0.9800
C18A H18E 0.9800
C18A H18F 0.9800
C19A C20A 1.3900
C19A C24A 1.3900
C20A C21A 1.3900
C20A H20A 0.9500
C21A C22A 1.3900
C21A H21A 0.9500
C22A C23A 1.3900
C22A H22A 0.9500
C23A C24A 1.3900
C23A H23A 0.9500
C24A H24A 0.9500
